data_7003716
loop_
_publ_author_name
'Burrows, Andrew D.'
'Cassar, Kevin'
'D\"uren, Tina'
'Friend, Richard M. W.'
'Mahon, Mary F.'
'Rigby, Sean P.'
'Savarese, Teresa L.'

_publ_section_title
;
 Syntheses, structures and properties of cadmium benzenedicarboxylate
 metal--organic frameworks
;
_journal_issue 18
_journal_name_full 'Dalton Transactions'
_journal_page_first 2465
_journal_page_last 2474
_journal_paper_doi 10.1039/b718947h
_journal_year 2008
_chemical_formula_sum 'C36 H40 Cd3 N4 O16'
_chemical_formula_weight 1121.92
_chemical_name_systematic
;
?
;
_space_group_IT_number 15
_symmetry_cell_setting monoclinic
_symmetry_space_group_name_Hall '-C 2yc'
_symmetry_space_group_name_H-M 'C 1 2/c 1'
_atom_sites_solution_hydrogens geom
_atom_sites_solution_primary direct
_atom_sites_solution_secondary difmap
_audit_creation_method SHELXL-97
_cell_angle_alpha 90.00
_cell_angle_beta 115.112(1)
_cell_angle_gamma 90.00
_cell_formula_units_Z 4
_cell_length_a 28.1090(4)
_cell_length_b 9.1930(1)
_cell_length_c 17.8780(2)
_cell_measurement_reflns_used 61182
_cell_measurement_temperature 150(2)
_cell_measurement_theta_max 27.485
_cell_measurement_theta_min 2.910
_cell_volume 4183.12(9)
_computing_cell_refinement 'HKL Scalepack (Otwinowski & Minor 1997)'
_computing_data_reduction 'Denzo & Scalepack (Otwinowski & Minor, 1997)'
_computing_molecular_graphics 'ORTEX (P.McArdle, 1995)'
_computing_publication_material 'SHELXL-97/2 (Sheldrick,1997)'
_computing_structure_refinement 'SHELXL-97 (Sheldrick, 1997)'
_computing_structure_solution 'SHELXS-97 (Sheldrick, 1990)'
_diffrn_ambient_temperature 150(2)
_diffrn_measured_fraction_theta_full 0.997
_diffrn_measured_fraction_theta_max 0.997
_diffrn_measurement_device_type KappaCCD
_diffrn_measurement_method KappaCCD
_diffrn_radiation_monochromator graphite
_diffrn_radiation_source 'fine-focus sealed tube'
_diffrn_radiation_type MoK\a
_diffrn_radiation_wavelength 0.71073
_diffrn_reflns_av_R_equivalents 0.0393
_diffrn_reflns_av_sigmaI/netI 0.0284
_diffrn_reflns_limit_h_max 36
_diffrn_reflns_limit_h_min -36
_diffrn_reflns_limit_k_max 11
_diffrn_reflns_limit_k_min -11
_diffrn_reflns_limit_l_max 23
_diffrn_reflns_limit_l_min -22
_diffrn_reflns_number 29343
_diffrn_reflns_theta_full 27.46
_diffrn_reflns_theta_max 27.46
_diffrn_reflns_theta_min 3.69
_exptl_absorpt_coefficient_mu 1.585
_exptl_absorpt_correction_T_max 0.93
_exptl_absorpt_correction_T_min 0.85
_exptl_absorpt_correction_type multi-scan
_exptl_absorpt_process_details
;
multi-scan from symmetry-related measurements
Sortav (Blessing 1995)
;
_exptl_crystal_colour colorless
_exptl_crystal_density_diffrn 1.781
_exptl_crystal_density_method 'not measured'
_exptl_crystal_description Block
_exptl_crystal_F_000 2224
_exptl_crystal_size_max 0.25
_exptl_crystal_size_mid 0.10
_exptl_crystal_size_min 0.05
_refine_diff_density_max 0.679
_refine_diff_density_min -0.538
_refine_diff_density_rms 0.082
_refine_ls_extinction_method none
_refine_ls_goodness_of_fit_ref 1.096
_refine_ls_hydrogen_treatment constr
_refine_ls_matrix_type full
_refine_ls_number_parameters 271
_refine_ls_number_reflns 4776
_refine_ls_number_restraints 0
_refine_ls_restrained_S_all 1.096
_refine_ls_R_factor_all 0.0244
_refine_ls_R_factor_gt 0.0208
_refine_ls_shift/su_max 0.001
_refine_ls_shift/su_mean 0.000
_refine_ls_structure_factor_coef Fsqd
_refine_ls_weighting_details 'calc w=1/[\s^2^(Fo^2^)+(0.0135P)^2^+5.6474P] where P=(Fo^2^+2Fc^2^)/3'
_refine_ls_weighting_scheme calc
_refine_ls_wR_factor_gt 0.0450
_refine_ls_wR_factor_ref 0.0463
_reflns_number_gt 4421
_reflns_number_total 4776
_reflns_threshold_expression >2sigma(I)
_cod_data_source_file b718947h.txt
_cod_data_source_block compound_2_h06kc4
_cod_depositor_comments
;
The following automatic conversions were performed:
'_symmetry_cell_setting' value 'Monoclinic' changed to 'monoclinic'
according to '/home/saulius/struct/CIF-dictionaries/cif_core.dic'
dictionary named 'cif_core.dic' version 2.4.1 from
2010-06-29.

'_exptl_absorpt_correction_type' value 'Multi-Scan' changed
to 'multi-scan' according to
'/home/saulius/struct/CIF-dictionaries/cif_core.dic' dictionary named
'cif_core.dic' version 2.4.1 from 2010-06-29.

Automatic conversion script
Id: cif_fix_enum 1527 2010-12-29 10:47:43Z saulius 
;
_cod_original_sg_symbol_H-M C2/c
_cod_database_code 7003716

loop_
_symmetry_equiv_pos_as_xyz
'x, y, z'
'-x, y, -z+1/2'
'x+1/2, y+1/2, z'
'-x+1/2, y+1/2, -z+1/2'
'-x, -y, -z'
'x, -y, z-1/2'
'-x+1/2, -y+1/2, -z'
'x+1/2, -y+1/2, z-1/2'

loop_
_atom_site_label
_atom_site_type_symbol
_atom_site_fract_x
_atom_site_fract_y
_atom_site_fract_z
_atom_site_U_iso_or_equiv
_atom_site_adp_type
_atom_site_occupancy
_atom_site_symmetry_multiplicity
_atom_site_calc_flag
_atom_site_refinement_flags
_atom_site_disorder_assembly
_atom_site_disorder_group
Cd1 Cd 0.139661(5) 0.322663(14) 0.320972(8) 0.01435(4) Uani 1 1 d . . .
Cd2 Cd 0.0000 0.241905(19) 0.2500 0.01442(5) Uani 1 2 d S . .
O1 O 0.16245(5) 0.23064(15) 0.45151(8) 0.0208(3) Uani 1 1 d . . .
O2 O 0.07745(5) 0.27533(14) 0.38237(8) 0.0196(3) Uani 1 1 d . . .
O3 O 0.11265(5) 0.38150(17) 0.18517(8) 0.0272(3) Uani 1 1 d . . .
O4 O 0.04715(5) 0.41802(15) 0.22107(8) 0.0225(3) Uani 1 1 d . . .
O5 O 0.15606(6) 0.55899(15) 0.36469(9) 0.0275(3) Uani 1 1 d . . .
O6 O 0.22050(5) 0.27739(16) 0.32792(9) 0.0250(3) Uani 1 1 d . . .
O7 O 0.11712(5) -0.09067(15) 0.77062(8) 0.0227(3) Uani 1 1 d . . .
O8 O 0.03069(5) -0.08330(16) 0.68787(9) 0.0253(3) Uani 1 1 d . . .
N1 N 0.12269(7) 0.77220(18) 0.38602(12) 0.0274(4) Uani 1 1 d . . .
N2 N 0.27870(7) 0.0923(2) 0.35352(12) 0.0305(4) Uani 1 1 d . . .
C1 C 0.11603(7) 0.2264(2) 0.44545(11) 0.0168(4) Uani 1 1 d . . .
C2 C 0.10692(7) 0.16041(19) 0.51491(11) 0.0164(4) Uani 1 1 d . . .
C3 C 0.14786(7) 0.0924(2) 0.58036(12) 0.0218(4) Uani 1 1 d . . .
H3 H 0.1821 0.0917 0.5822 0.026 Uiso 1 1 calc R . .
C4 C 0.13892(8) 0.0254(2) 0.64294(12) 0.0225(4) Uani 1 1 d . . .
H4 H 0.1670 -0.0206 0.6875 0.027 Uiso 1 1 calc R . .
C5 C 0.08853(7) 0.0259(2) 0.64022(11) 0.0177(4) Uani 1 1 d . . .
C6 C 0.04797(7) 0.0952(2) 0.57554(12) 0.0219(4) Uani 1 1 d . . .
H6 H 0.0138 0.0970 0.5739 0.026 Uiso 1 1 calc R . .
C7 C 0.05706(8) 0.1622(2) 0.51298(12) 0.0212(4) Uani 1 1 d . . .
H7 H 0.0291 0.2093 0.4688 0.025 Uiso 1 1 calc R . .
C8 C 0.06591(7) 0.4162(2) 0.16741(12) 0.0206(4) Uani 1 1 d . . .
C9 C 0.03168(7) 0.4589(2) 0.08071(11) 0.0176(4) Uani 1 1 d . . .
C10 C -0.01460(7) 0.5356(2) 0.06292(12) 0.0201(4) Uani 1 1 d . . .
H10 H -0.0246 0.5594 0.1060 0.024 Uiso 1 1 calc R . .
C11 C 0.04603(7) 0.4228(2) 0.01732(12) 0.0200(4) Uani 1 1 d . . .
H11 H 0.0774 0.3696 0.0293 0.024 Uiso 1 1 calc R . .
C12 C 0.11847(8) 0.6384(2) 0.35702(13) 0.0247(4) Uani 1 1 d . . .
H12 H 0.0841 0.5999 0.3281 0.030 Uiso 1 1 calc R . .
C13 C 0.17384(10) 0.8401(3) 0.4290(2) 0.0491(7) Uani 1 1 d . . .
H13A H 0.1817 0.8507 0.4877 0.074 Uiso 1 1 calc R . .
H13B H 0.1736 0.9362 0.4051 0.074 Uiso 1 1 calc R . .
H13C H 0.2007 0.7792 0.4233 0.074 Uiso 1 1 calc R . .
C14 C 0.07670(9) 0.8572(2) 0.37726(15) 0.0328(5) Uani 1 1 d . . .
H14A H 0.0447 0.8038 0.3427 0.049 Uiso 1 1 calc R . .
H14B H 0.0771 0.9508 0.3513 0.049 Uiso 1 1 calc R . .
H14C H 0.0775 0.8740 0.4319 0.049 Uiso 1 1 calc R . .
C15 C 0.24593(7) 0.1737(2) 0.37087(13) 0.0236(4) Uani 1 1 d . . .
H15 H 0.2415 0.1514 0.4194 0.028 Uiso 1 1 calc R . .
C16 C 0.30995(11) -0.0201(3) 0.41059(19) 0.0522(7) Uani 1 1 d . . .
H16A H 0.2996 -0.0282 0.4563 0.078 Uiso 1 1 calc R . .
H16B H 0.3473 0.0056 0.4324 0.078 Uiso 1 1 calc R . .
H16C H 0.3041 -0.1134 0.3815 0.078 Uiso 1 1 calc R . .
C17 C 0.28742(10) 0.1175(3) 0.27979(16) 0.0427(6) Uani 1 1 d . . .
H17A H 0.2635 0.1936 0.2462 0.064 Uiso 1 1 calc R . .
H17B H 0.2808 0.0274 0.2476 0.064 Uiso 1 1 calc R . .
H17C H 0.3238 0.1483 0.2960 0.064 Uiso 1 1 calc R . .
C18 C 0.07836(8) -0.0558(2) 0.70521(12) 0.0191(4) Uani 1 1 d . . .

loop_
_atom_site_aniso_label
_atom_site_aniso_U_11
_atom_site_aniso_U_22
_atom_site_aniso_U_33
_atom_site_aniso_U_23
_atom_site_aniso_U_13
_atom_site_aniso_U_12
Cd1 0.01480(7) 0.01654(7) 0.01272(7) 0.00106(5) 0.00683(6) 0.00073(5)
Cd2 0.01485(9) 0.01640(9) 0.01496(10) 0.000 0.00917(8) 0.000
O1 0.0203(7) 0.0275(7) 0.0170(7) 0.0021(6) 0.0101(6) -0.0024(6)
O2 0.0226(7) 0.0227(7) 0.0152(7) 0.0040(5) 0.0097(6) 0.0032(5)
O3 0.0203(7) 0.0370(8) 0.0206(7) 0.0088(6) 0.0049(6) 0.0003(6)
O4 0.0281(7) 0.0248(7) 0.0144(6) 0.0024(5) 0.0090(6) -0.0078(6)
O5 0.0272(7) 0.0199(7) 0.0374(9) -0.0023(6) 0.0157(7) 0.0000(6)
O6 0.0181(7) 0.0293(8) 0.0301(8) 0.0049(6) 0.0126(6) 0.0044(6)
O7 0.0286(7) 0.0217(7) 0.0174(7) 0.0050(6) 0.0095(6) 0.0011(6)
O8 0.0255(7) 0.0293(8) 0.0262(8) 0.0082(6) 0.0158(6) -0.0004(6)
N1 0.0305(9) 0.0180(8) 0.0356(11) -0.0019(7) 0.0157(8) -0.0002(7)
N2 0.0252(9) 0.0319(10) 0.0349(10) -0.0014(8) 0.0133(8) 0.0078(8)
C1 0.0214(9) 0.0155(8) 0.0149(9) -0.0019(7) 0.0091(8) -0.0008(7)
C2 0.0203(9) 0.0161(8) 0.0143(9) -0.0010(7) 0.0089(8) -0.0016(7)
C3 0.0170(9) 0.0291(10) 0.0200(10) 0.0034(8) 0.0087(8) -0.0022(8)
C4 0.0196(9) 0.0292(10) 0.0168(10) 0.0070(8) 0.0059(8) -0.0004(8)
C5 0.0228(9) 0.0170(9) 0.0159(9) 0.0018(7) 0.0107(8) 0.0000(7)
C6 0.0200(9) 0.0276(10) 0.0228(10) 0.0057(8) 0.0136(8) 0.0052(8)
C7 0.0238(10) 0.0234(10) 0.0192(10) 0.0085(8) 0.0118(8) 0.0085(8)
C8 0.0227(9) 0.0188(9) 0.0183(9) 0.0025(7) 0.0070(8) -0.0052(8)
C9 0.0168(8) 0.0196(9) 0.0149(9) 0.0033(7) 0.0055(7) -0.0050(7)
C10 0.0212(9) 0.0253(10) 0.0162(9) 0.0000(8) 0.0101(8) -0.0032(8)
C11 0.0165(9) 0.0243(10) 0.0189(9) 0.0022(8) 0.0073(8) -0.0002(7)
C12 0.0282(10) 0.0222(10) 0.0285(11) -0.0032(8) 0.0169(9) -0.0034(8)
C13 0.0363(13) 0.0260(12) 0.069(2) -0.0126(12) 0.0072(13) -0.0041(10)
C14 0.0389(12) 0.0228(10) 0.0449(14) 0.0002(10) 0.0257(11) 0.0043(9)
C15 0.0162(9) 0.0261(10) 0.0280(11) -0.0028(8) 0.0090(8) -0.0018(8)
C16 0.0511(16) 0.0456(16) 0.0577(18) 0.0086(13) 0.0210(14) 0.0262(13)
C17 0.0429(14) 0.0507(15) 0.0435(15) -0.0076(12) 0.0270(12) 0.0084(12)
C18 0.0270(10) 0.0163(9) 0.0186(10) 0.0014(7) 0.0141(8) 0.0012(7)

loop_
_atom_type_symbol
_atom_type_description
_atom_type_scat_dispersion_real
_atom_type_scat_dispersion_imag
_atom_type_scat_source
Cd Cd -0.8075 1.2024 'International Tables Vol C Tables 4.2.6.8 and 6.1.1.4'
C C 0.0033 0.0016 'International Tables Vol C Tables 4.2.6.8 and 6.1.1.4'
H H 0.0000 0.0000 'International Tables Vol C Tables 4.2.6.8 and 6.1.1.4'
O O 0.0106 0.0060 'International Tables Vol C Tables 4.2.6.8 and 6.1.1.4'
N N 0.0061 0.0033 'International Tables Vol C Tables 4.2.6.8 and 6.1.1.4'

loop_
_geom_angle_atom_site_label_1
_geom_angle_atom_site_label_2
_geom_angle_atom_site_label_3
_geom_angle
_geom_angle_site_symmetry_1
_geom_angle_site_symmetry_3
_geom_angle_publ_flag
O6 Cd1 O3 88.57(5) . . ?
O6 Cd1 O5 95.96(5) . . ?
O3 Cd1 O5 93.80(6) . . ?
O6 Cd1 O7 87.38(5) . 6 ?
O3 Cd1 O7 83.75(5) . 6 ?
O5 Cd1 O7 175.82(5) . 6 ?
O6 Cd1 O1 92.06(5) . . ?
O3 Cd1 O1 171.85(5) . . ?
O5 Cd1 O1 94.22(5) . . ?
O7 Cd1 O1 88.16(5) 6 . ?
O6 Cd1 O2 146.00(5) . . ?
O3 Cd1 O2 122.49(5) . . ?
O5 Cd1 O2 95.37(5) . . ?
O7 Cd1 O2 83.15(5) 6 . ?
O1 Cd1 O2 55.17(5) . . ?
O6 Cd1 O4 141.96(5) . . ?
O3 Cd1 O4 53.51(4) . . ?
O5 Cd1 O4 84.98(5) . . ?
O7 Cd1 O4 90.84(5) 6 . ?
O1 Cd1 O4 125.88(4) . . ?
O2 Cd1 O4 70.99(4) . . ?
O8 Cd2 O8 97.78(8) 5_556 6 ?
O8 Cd2 O4 164.81(5) 5_556 . ?
O8 Cd2 O4 88.06(5) 6 . ?
O8 Cd2 O4 88.06(5) 5_556 2 ?
O8 Cd2 O4 164.81(5) 6 2 ?
O4 Cd2 O4 89.83(7) . 2 ?
O8 Cd2 O2 88.50(5) 5_556 . ?
O8 Cd2 O2 100.97(5) 6 . ?
O4 Cd2 O2 76.59(4) . . ?
O4 Cd2 O2 93.16(5) 2 . ?
O8 Cd2 O2 100.97(5) 5_556 2 ?
O8 Cd2 O2 88.50(5) 6 2 ?
O4 Cd2 O2 93.16(5) . 2 ?
O4 Cd2 O2 76.59(4) 2 2 ?
O2 Cd2 O2 165.66(6) . 2 ?
C1 O1 Cd1 95.24(11) . . ?
C1 O2 Cd2 152.03(12) . . ?
C1 O2 Cd1 87.59(11) . . ?
Cd2 O2 Cd1 95.68(4) . . ?
C8 O3 Cd1 99.76(12) . . ?
C8 O4 Cd2 128.68(12) . . ?
C8 O4 Cd1 84.28(11) . . ?
Cd2 O4 Cd1 96.46(5) . . ?
C12 O5 Cd1 118.76(13) . . ?
C15 O6 Cd1 118.45(13) . . ?
C18 O7 Cd1 126.03(12) . 6_556 ?
C18 O8 Cd2 127.22(12) . 5_556 ?
C12 N1 C13 120.79(19) . . ?
C12 N1 C14 121.87(19) . . ?
C13 N1 C14 117.33(18) . . ?
C15 N2 C16 120.7(2) . . ?
C15 N2 C17 121.58(19) . . ?
C16 N2 C17 117.59(19) . . ?
O1 C1 O2 121.83(17) . . ?
O1 C1 C2 118.34(17) . . ?
O2 C1 C2 119.83(16) . . ?
C7 C2 C3 119.46(17) . . ?
C7 C2 C1 120.04(17) . . ?
C3 C2 C1 120.47(17) . . ?
C4 C3 C2 120.51(17) . . ?
C3 C4 C5 119.85(18) . . ?
C6 C5 C4 119.54(17) . . ?
C6 C5 C18 120.88(17) . . ?
C4 C5 C18 119.50(17) . . ?
C5 C6 C7 120.46(17) . . ?
C2 C7 C6 120.17(18) . . ?
O3 C8 O4 122.37(18) . . ?
O3 C8 C9 118.36(17) . . ?
O4 C8 C9 119.25(17) . . ?
C10 C9 C11 119.96(17) . . ?
C10 C9 C8 119.97(17) . . ?
C11 C9 C8 120.07(17) . . ?
C11 C10 C9 120.07(17) 5_565 . ?
C10 C11 C9 119.97(18) 5_565 . ?
O5 C12 N1 125.0(2) . . ?
O6 C15 N2 124.4(2) . . ?
O7 C18 O8 125.95(17) . . ?
O7 C18 C5 118.11(17) . . ?
O8 C18 C5 115.94(17) . . ?

loop_
_geom_bond_atom_site_label_1
_geom_bond_atom_site_label_2
_geom_bond_distance
_geom_bond_site_symmetry_2
_geom_bond_publ_flag
Cd1 O6 2.2611(13) . ?
Cd1 O3 2.2801(14) . ?
Cd1 O5 2.2886(14) . ?
Cd1 O7 2.2970(13) 6 ?
Cd1 O1 2.3030(13) . ?
Cd1 O2 2.4661(13) . ?
Cd1 O4 2.6035(14) . ?
Cd2 O8 2.2175(13) 5_556 ?
Cd2 O8 2.2175(13) 6 ?
Cd2 O4 2.2863(13) . ?
Cd2 O4 2.2863(13) 2 ?
Cd2 O2 2.4620(13) . ?
Cd2 O2 2.4620(13) 2 ?
O1 C1 1.263(2) . ?
O2 C1 1.270(2) . ?
O3 C8 1.255(2) . ?
O4 C8 1.276(2) . ?
O5 C12 1.243(2) . ?
O6 C15 1.242(2) . ?
O7 C18 1.255(2) . ?
O7 Cd1 2.2970(13) 6_556 ?
O8 C18 1.266(2) . ?
O8 Cd2 2.2175(13) 5_556 ?
N1 C12 1.321(3) . ?
N1 C13 1.452(3) . ?
N1 C14 1.461(3) . ?
N2 C15 1.322(3) . ?
N2 C16 1.456(3) . ?
N2 C17 1.458(3) . ?
C1 C2 1.499(3) . ?
C2 C7 1.387(3) . ?
C2 C3 1.393(3) . ?
C3 C4 1.390(3) . ?
C4 C5 1.396(3) . ?
C5 C6 1.387(3) . ?
C5 C18 1.509(2) . ?
C6 C7 1.392(3) . ?
C8 C9 1.489(3) . ?
C9 C10 1.392(3) . ?
C9 C11 1.395(3) . ?
C10 C11 1.382(3) 5_565 ?
C11 C10 1.382(3) 5_565 ?
